data_4106577
loop_
_publ_author_name
'Thomas R. Dugan'
'Xianru Sun'
'Elena V. Rybak-Akimova'
'Olayinka Olatunji-Ojo'
'Thomas R. Cundari'
'Patrick L. Holland'

_publ_section_title
;
 A Masked Two-Coordinate Cobalt(I) Complex That Activates C-F Bonds
;
_journal_name_full 'Journal of the American Chemical Society'
_journal_page_first 12418
_journal_page_last 12421
_journal_paper_doi 10.1021/ja2052914
_journal_volume 133
_journal_year 2011
_chemical_formula_moiety 'C37 H53 Co N2 O2'
_chemical_formula_sum 'C37 H53 Co N2 O2'
_chemical_formula_weight 616.74
_chemical_name_common L(tBu)Co(CO)2
_chemical_name_systematic
; 
 holtd31 
;
_space_group_IT_number 2
_symmetry_cell_setting triclinic
_symmetry_space_group_name_Hall '-P 1'
_symmetry_space_group_name_H-M 'P -1'
_atom_sites_solution_hydrogens geom
_atom_sites_solution_primary direct
_atom_sites_solution_secondary difmap
_audit_creation_method SHELXL-97
_cell_angle_alpha 97.994(1)
_cell_angle_beta 97.008(1)
_cell_angle_gamma 111.209(1)
_cell_formula_units_Z 2
_cell_length_a 9.4586(5)
_cell_length_b 12.3354(7)
_cell_length_c 15.9870(9)
_cell_measurement_reflns_used 3757
_cell_measurement_temperature 100.0(1)
_cell_measurement_theta_max 37.62
_cell_measurement_theta_min 2.65
_cell_volume 1691.79(16)
_computing_cell_refinement 'SAINT (Bruker, 2009)'
_computing_data_collection 'APEX2 (Bruker, 2010)'
_computing_data_reduction 'SAINT (Bruker, 2009)'
_computing_molecular_graphics 'SHELXTL (Sheldrick, 2008)'
_computing_publication_material 'SHELXTL (Sheldrick, 2008)'
_computing_structure_refinement 'SHELXL-97 (Sheldrick, 2008)'
_computing_structure_solution 'SIR97 (Altomare et al., 1999)'
_diffrn_ambient_temperature 100.0(1)
_diffrn_measured_fraction_theta_full 0.982
_diffrn_measured_fraction_theta_max 0.982
_diffrn_measurement_device_type 'Bruker SMART APEX II CCD Platform'
_diffrn_measurement_method 'area detector, \w scans per\f'
_diffrn_radiation_monochromator graphite
_diffrn_radiation_source 'fine-focus sealed tube'
_diffrn_radiation_type MoK\a
_diffrn_radiation_wavelength 0.71073
_diffrn_reflns_av_R_equivalents 0.0367
_diffrn_reflns_av_sigmaI/netI 0.0427
_diffrn_reflns_limit_h_max 16
_diffrn_reflns_limit_h_min -16
_diffrn_reflns_limit_k_max 20
_diffrn_reflns_limit_k_min -20
_diffrn_reflns_limit_l_max 26
_diffrn_reflns_limit_l_min -27
_diffrn_reflns_number 50548
_diffrn_reflns_theta_full 37.04
_diffrn_reflns_theta_max 37.04
_diffrn_reflns_theta_min 1.81
_diffrn_standards_number 0
_exptl_absorpt_coefficient_mu 0.541
_exptl_absorpt_correction_T_max 0.8996
_exptl_absorpt_correction_T_min 0.8546
_exptl_absorpt_correction_type multi-scan
_exptl_absorpt_process_details 'SADABS (Sheldrick, 2008)'
_exptl_crystal_colour red
_exptl_crystal_density_diffrn 1.211
_exptl_crystal_description block
_exptl_crystal_F_000 664
_exptl_crystal_size_max 0.30
_exptl_crystal_size_mid 0.26
_exptl_crystal_size_min 0.20
_refine_diff_density_max 0.711
_refine_diff_density_min -0.351
_refine_diff_density_rms 0.073
_refine_ls_extinction_method none
_refine_ls_goodness_of_fit_ref 1.036
_refine_ls_hydrogen_treatment constr
_refine_ls_matrix_type full
_refine_ls_number_parameters 393
_refine_ls_number_reflns 16927
_refine_ls_number_restraints 0
_refine_ls_restrained_S_all 1.036
_refine_ls_R_factor_all 0.0536
_refine_ls_R_factor_gt 0.0394
_refine_ls_shift/su_max 0.001
_refine_ls_shift/su_mean 0.000
_refine_ls_structure_factor_coef Fsqd
_refine_ls_weighting_details 'calc w=1/[\s^2^(Fo^2^)+(0.0532P)^2^+0.2522P] where P=(Fo^2^+2Fc^2^)/3'
_refine_ls_weighting_scheme calc
_refine_ls_wR_factor_gt 0.0985
_refine_ls_wR_factor_ref 0.1061
_reflns_number_gt 13576
_reflns_number_total 16927
_reflns_threshold_expression >2sigma(I)
_cod_data_source_file ja2052914_si_002_4.cif
_cod_data_source_block L(tBu)Co(CO)2
_cod_database_code 4106577

loop_
_symmetry_equiv_pos_as_xyz
'x, y, z'
'-x, -y, -z'

loop_
_atom_site_label
_atom_site_type_symbol
_atom_site_fract_x
_atom_site_fract_y
_atom_site_fract_z
_atom_site_U_iso_or_equiv
_atom_site_adp_type
_atom_site_occupancy
_atom_site_symmetry_multiplicity
_atom_site_calc_flag
_atom_site_refinement_flags
Co1 Co 0.240864(14) 0.083596(10) 0.206332(8) 0.01082(3) Uani 1 1 d .
C1 C 0.07643(12) -0.02813(9) 0.13950(7) 0.01740(17) Uani 1 1 d .
O1 O -0.03631(10) -0.09124(8) 0.09474(6) 0.02771(18) Uani 1 1 d .
C2 C 0.11436(11) 0.15802(8) 0.20936(7) 0.01695(17) Uani 1 1 d .
O2 O 0.01837(9) 0.19425(7) 0.21075(6) 0.02624(18) Uani 1 1 d .
N11 N 0.41688(9) 0.22507(6) 0.26144(5) 0.01084(12) Uani 1 1 d .
N21 N 0.34679(9) -0.02134(6) 0.21988(5) 0.01115(12) Uani 1 1 d .
C11 C 0.71035(10) 0.34976(8) 0.31602(6) 0.01359(15) Uani 1 1 d .
C21 C 0.56217(10) 0.23297(8) 0.28336(6) 0.01163(14) Uani 1 1 d .
C31 C 0.59549(11) 0.13058(8) 0.27440(6) 0.01430(15) Uani 1 1 d .
H31A H 0.7023 0.1448 0.2855 0.017 Uiso 1 1 calc R
C41 C 0.49664(10) 0.01058(8) 0.25174(6) 0.01204(14) Uani 1 1 d .
C51 C 0.58181(11) -0.07405(8) 0.26972(6) 0.01382(15) Uani 1 1 d .
C61 C 0.81585(13) 0.33523(9) 0.39189(8) 0.0227(2) Uani 1 1 d .
H61A H 0.9015 0.4114 0.4160 0.034 Uiso 1 1 calc R
H61B H 0.8569 0.2761 0.3713 0.034 Uiso 1 1 calc R
H61C H 0.7560 0.3090 0.4364 0.034 Uiso 1 1 calc R
C71 C 0.79797(12) 0.36835(9) 0.24060(7) 0.01872(17) Uani 1 1 d .
H71A H 0.8982 0.4346 0.2603 0.028 Uiso 1 1 calc R
H71B H 0.7374 0.3862 0.1942 0.028 Uiso 1 1 calc R
H71C H 0.8140 0.2960 0.2194 0.028 Uiso 1 1 calc R
C81 C 0.69043(11) 0.46604(8) 0.34791(7) 0.01622(16) Uani 1 1 d .
H81A H 0.7922 0.5305 0.3676 0.024 Uiso 1 1 calc R
H81B H 0.6339 0.4568 0.3956 0.024 Uiso 1 1 calc R
H81C H 0.6325 0.4849 0.3008 0.024 Uiso 1 1 calc R
C91 C 0.66400(13) -0.03483(9) 0.36495(7) 0.02033(19) Uani 1 1 d .
H91A H 0.7164 -0.0875 0.3784 0.031 Uiso 1 1 calc R
H91B H 0.5877 -0.0389 0.4020 0.031 Uiso 1 1 calc R
H91C H 0.7400 0.0468 0.3748 0.031 Uiso 1 1 calc R
C101 C 0.48736(12) -0.20786(8) 0.25757(7) 0.01764(17) Uani 1 1 d .
H10A H 0.5559 -0.2477 0.2746 0.026 Uiso 1 1 calc R
H10B H 0.4382 -0.2400 0.1970 0.026 Uiso 1 1 calc R
H10C H 0.4078 -0.2212 0.2933 0.026 Uiso 1 1 calc R
C111 C 0.70216(12) -0.06043(10) 0.21120(8) 0.02025(18) Uani 1 1 d .
H11A H 0.7555 -0.1137 0.2211 0.030 Uiso 1 1 calc R
H11B H 0.7773 0.0218 0.2243 0.030 Uiso 1 1 calc R
H11C H 0.6504 -0.0807 0.1509 0.030 Uiso 1 1 calc R
C12 C 0.37242(10) 0.32446(7) 0.28374(6) 0.01154(14) Uani 1 1 d .
C22 C 0.31737(11) 0.33650(8) 0.36092(6) 0.01377(15) Uani 1 1 d .
C32 C 0.26029(12) 0.42527(9) 0.37831(7) 0.01776(17) Uani 1 1 d .
H32A H 0.2259 0.4366 0.4310 0.021 Uiso 1 1 calc R
C42 C 0.25285(12) 0.49740(9) 0.31986(7) 0.01942(18) Uani 1 1 d .
H42A H 0.2136 0.5574 0.3327 0.023 Uiso 1 1 calc R
C52 C 0.30274(12) 0.48174(8) 0.24303(7) 0.01729(17) Uani 1 1 d .
H52A H 0.2950 0.5302 0.2028 0.021 Uiso 1 1 calc R
C62 C 0.36432(11) 0.39624(8) 0.22328(6) 0.01322(15) Uani 1 1 d .
C72 C 0.31129(12) 0.25232(9) 0.42283(6) 0.01715(17) Uani 1 1 d .
H72A H 0.3245 0.1815 0.3918 0.021 Uiso 1 1 calc R
C82 C 0.15637(15) 0.20925(12) 0.45248(9) 0.0300(3) Uani 1 1 d .
H82A H 0.0725 0.1780 0.4022 0.045 Uiso 1 1 calc R
H82B H 0.1463 0.2756 0.4892 0.045 Uiso 1 1 calc R
H82C H 0.1509 0.1465 0.4850 0.045 Uiso 1 1 calc R
C92 C 0.44140(15) 0.30918(12) 0.50154(8) 0.0300(3) Uani 1 1 d .
H92A H 0.5412 0.3271 0.4832 0.045 Uiso 1 1 calc R
H92B H 0.4302 0.2542 0.5413 0.045 Uiso 1 1 calc R
H92C H 0.4361 0.3827 0.5305 0.045 Uiso 1 1 calc R
C102 C 0.41548(12) 0.38109(8) 0.13759(6) 0.01650(16) Uani 1 1 d .
H10D H 0.4691 0.3246 0.1385 0.020 Uiso 1 1 calc R
C112 C 0.27738(15) 0.32769(11) 0.06304(7) 0.0276(2) Uani 1 1 d .
H11D H 0.2100 0.2491 0.0702 0.041 Uiso 1 1 calc R
H11E H 0.3141 0.3203 0.0086 0.041 Uiso 1 1 calc R
H11F H 0.2195 0.3795 0.0625 0.041 Uiso 1 1 calc R
C122 C 0.52971(14) 0.49822(10) 0.12181(7) 0.0231(2) Uani 1 1 d .
H12A H 0.6151 0.5345 0.1712 0.035 Uiso 1 1 calc R
H12B H 0.4767 0.5523 0.1143 0.035 Uiso 1 1 calc R
H12C H 0.5702 0.4826 0.0698 0.035 Uiso 1 1 calc R
C13 C 0.24384(10) -0.14439(7) 0.19268(6) 0.01199(14) Uani 1 1 d .
C23 C 0.14911(11) -0.19934(8) 0.24854(6) 0.01378(15) Uani 1 1 d .
C33 C 0.03764(13) -0.31336(9) 0.21742(7) 0.01968(18) Uani 1 1 d .
H33A H -0.0275 -0.3516 0.2542 0.024 Uiso 1 1 calc R
C43 C 0.01974(14) -0.37218(9) 0.13390(7) 0.0240(2) Uani 1 1 d .
H43A H -0.0573 -0.4497 0.1137 0.029 Uiso 1 1 calc R
C53 C 0.11510(13) -0.31712(9) 0.07998(7) 0.02092(19) Uani 1 1 d .
H53A H 0.1028 -0.3578 0.0229 0.025 Uiso 1 1 calc R
C63 C 0.22889(11) -0.20295(8) 0.10808(6) 0.01467(15) Uani 1 1 d .
C73 C 0.16379(12) -0.13723(8) 0.34025(6) 0.01523(15) Uani 1 1 d .
H73A H 0.2564 -0.0610 0.3526 0.018 Uiso 1 1 calc R
C83 C 0.18594(15) -0.21036(10) 0.40712(7) 0.0227(2) Uani 1 1 d .
H83A H 0.2771 -0.2289 0.4014 0.034 Uiso 1 1 calc R
H83B H 0.0946 -0.2843 0.3977 0.034 Uiso 1 1 calc R
H83C H 0.2002 -0.1647 0.4650 0.034 Uiso 1 1 calc R
C93 C 0.02246(15) -0.10737(12) 0.35017(8) 0.0258(2) Uani 1 1 d .
H93A H 0.0138 -0.0541 0.3115 0.039 Uiso 1 1 calc R
H93B H 0.0336 -0.0683 0.4097 0.039 Uiso 1 1 calc R
H93C H -0.0706 -0.1805 0.3357 0.039 Uiso 1 1 calc R
C103 C 0.33078(13) -0.14585(9) 0.04689(6) 0.01818(17) Uani 1 1 d .
H10E H 0.4164 -0.0722 0.0810 0.022 Uiso 1 1 calc R
C113 C 0.24154(17) -0.11009(13) -0.02348(8) 0.0306(3) Uani 1 1 d .
H11G H 0.2108 -0.0473 0.0026 0.046 Uiso 1 1 calc R
H11H H 0.1493 -0.1791 -0.0531 0.046 Uiso 1 1 calc R
H11I H 0.3075 -0.0810 -0.0649 0.046 Uiso 1 1 calc R
C123 C 0.40343(17) -0.22720(12) 0.00501(8) 0.0284(2) Uani 1 1 d .
H12D H 0.4563 -0.2534 0.0498 0.043 Uiso 1 1 calc R
H12E H 0.4780 -0.1837 -0.0280 0.043 Uiso 1 1 calc R
H12F H 0.3225 -0.2965 -0.0335 0.043 Uiso 1 1 calc R

loop_
_atom_site_aniso_label
_atom_site_aniso_U_11
_atom_site_aniso_U_22
_atom_site_aniso_U_33
_atom_site_aniso_U_23
_atom_site_aniso_U_13
_atom_site_aniso_U_12
Co1 0.00983(5) 0.00959(5) 0.01264(6) 0.00229(4) 0.00070(4) 0.00370(4)
C1 0.0158(4) 0.0153(4) 0.0204(4) 0.0004(3) 0.0004(3) 0.0072(3)
O1 0.0191(4) 0.0237(4) 0.0333(5) -0.0069(3) -0.0067(3) 0.0083(3)
C2 0.0133(4) 0.0124(3) 0.0222(4) 0.0014(3) -0.0009(3) 0.0036(3)
O2 0.0145(3) 0.0185(3) 0.0431(5) -0.0004(3) -0.0013(3) 0.0078(3)
N11 0.0109(3) 0.0099(3) 0.0122(3) 0.0030(2) 0.0023(2) 0.0042(2)
N21 0.0115(3) 0.0096(3) 0.0123(3) 0.0029(2) 0.0022(2) 0.0037(2)
C11 0.0112(4) 0.0115(3) 0.0163(4) 0.0033(3) 0.0006(3) 0.0028(3)
C21 0.0108(3) 0.0110(3) 0.0130(3) 0.0040(3) 0.0021(3) 0.0035(3)
C31 0.0107(4) 0.0112(3) 0.0213(4) 0.0049(3) 0.0021(3) 0.0042(3)
C41 0.0114(3) 0.0112(3) 0.0148(4) 0.0043(3) 0.0033(3) 0.0049(3)
C51 0.0132(4) 0.0116(3) 0.0189(4) 0.0056(3) 0.0037(3) 0.0061(3)
C61 0.0190(5) 0.0184(4) 0.0264(5) 0.0050(4) -0.0064(4) 0.0051(3)
C71 0.0160(4) 0.0144(4) 0.0249(5) 0.0046(3) 0.0076(3) 0.0033(3)
C81 0.0143(4) 0.0118(3) 0.0195(4) 0.0010(3) 0.0009(3) 0.0030(3)
C91 0.0224(5) 0.0187(4) 0.0210(5) 0.0061(3) -0.0007(4) 0.0100(4)
C101 0.0179(4) 0.0126(3) 0.0247(5) 0.0069(3) 0.0043(3) 0.0073(3)
C111 0.0180(4) 0.0208(4) 0.0286(5) 0.0106(4) 0.0103(4) 0.0113(4)
C12 0.0112(3) 0.0100(3) 0.0133(3) 0.0020(3) 0.0016(3) 0.0043(3)
C22 0.0138(4) 0.0128(3) 0.0142(4) 0.0017(3) 0.0032(3) 0.0046(3)
C32 0.0174(4) 0.0165(4) 0.0199(4) 0.0002(3) 0.0055(3) 0.0077(3)
C42 0.0192(4) 0.0142(4) 0.0262(5) 0.0011(3) 0.0035(4) 0.0092(3)
C52 0.0187(4) 0.0123(3) 0.0218(4) 0.0041(3) 0.0014(3) 0.0076(3)
C62 0.0142(4) 0.0108(3) 0.0143(4) 0.0031(3) 0.0010(3) 0.0048(3)
C72 0.0214(4) 0.0164(4) 0.0147(4) 0.0047(3) 0.0070(3) 0.0067(3)
C82 0.0239(6) 0.0358(6) 0.0308(6) 0.0161(5) 0.0120(5) 0.0066(5)
C92 0.0272(6) 0.0351(6) 0.0236(5) 0.0142(5) -0.0010(4) 0.0062(5)
C102 0.0211(4) 0.0153(4) 0.0143(4) 0.0060(3) 0.0037(3) 0.0073(3)
C112 0.0305(6) 0.0289(5) 0.0158(5) 0.0043(4) -0.0007(4) 0.0043(4)
C122 0.0282(5) 0.0201(4) 0.0210(5) 0.0102(4) 0.0069(4) 0.0063(4)
C13 0.0126(4) 0.0095(3) 0.0132(3) 0.0026(3) 0.0016(3) 0.0036(3)
C23 0.0145(4) 0.0122(3) 0.0145(4) 0.0044(3) 0.0032(3) 0.0043(3)
C33 0.0198(4) 0.0140(4) 0.0207(4) 0.0051(3) 0.0048(3) 0.0003(3)
C43 0.0265(5) 0.0135(4) 0.0225(5) 0.0013(3) 0.0019(4) -0.0016(4)
C53 0.0264(5) 0.0144(4) 0.0165(4) -0.0007(3) 0.0015(4) 0.0036(3)
C63 0.0182(4) 0.0127(3) 0.0123(4) 0.0021(3) 0.0024(3) 0.0053(3)
C73 0.0179(4) 0.0150(4) 0.0144(4) 0.0048(3) 0.0062(3) 0.0065(3)
C83 0.0318(6) 0.0251(5) 0.0162(4) 0.0081(4) 0.0063(4) 0.0146(4)
C93 0.0300(6) 0.0342(6) 0.0249(5) 0.0129(4) 0.0138(4) 0.0206(5)
C103 0.0227(5) 0.0186(4) 0.0140(4) 0.0031(3) 0.0062(3) 0.0080(3)
C113 0.0366(7) 0.0412(7) 0.0219(5) 0.0176(5) 0.0102(5) 0.0184(6)
C123 0.0378(7) 0.0296(6) 0.0231(5) 0.0034(4) 0.0135(5) 0.0175(5)

loop_
_atom_type_symbol
_atom_type_description
_atom_type_scat_dispersion_real
_atom_type_scat_dispersion_imag
_atom_type_scat_source
C C 0.0033 0.0016 'International Tables Vol C Tables 4.2.6.8 and 6.1.1.4'
H H 0.0000 0.0000 'International Tables Vol C Tables 4.2.6.8 and 6.1.1.4'
N N 0.0061 0.0033 'International Tables Vol C Tables 4.2.6.8 and 6.1.1.4'
O O 0.0106 0.0060 'International Tables Vol C Tables 4.2.6.8 and 6.1.1.4'
Co Co 0.3494 0.9721 'International Tables Vol C Tables 4.2.6.8 and 6.1.1.4'

loop_
_geom_angle_atom_site_label_1
_geom_angle_atom_site_label_2
_geom_angle_atom_site_label_3
_geom_angle
C2 Co1 C1 81.37(4)
C2 Co1 N21 165.69(4)
C1 Co1 N21 93.62(4)
C2 Co1 N11 92.55(4)
C1 Co1 N11 167.95(4)
N21 Co1 N11 94.63(3)
O1 C1 Co1 172.50(9)
O2 C2 Co1 172.14(9)
C21 N11 C12 122.22(7)
C21 N11 Co1 126.21(6)
C12 N11 Co1 111.40(6)
C41 N21 C13 121.73(7)
C41 N21 Co1 126.34(6)
C13 N21 Co1 111.92(6)
C81 C11 C71 107.45(8)
C81 C11 C61 105.10(8)
C71 C11 C61 108.33(9)
C81 C11 C21 118.64(8)
C71 C11 C21 106.63(7)
C61 C11 C21 110.33(7)
N11 C21 C31 120.41(8)
N11 C21 C11 126.75(8)
C31 C21 C11 112.78(8)
C41 C31 C21 130.41(9)
C41 C31 H31A 114.8
C21 C31 H31A 114.8
N21 C41 C31 120.65(8)
N21 C41 C51 126.83(8)
C31 C41 C51 112.52(8)
C101 C51 C111 106.31(8)
C101 C51 C91 105.16(8)
C111 C51 C91 109.66(8)
C101 C51 C41 119.32(8)
C111 C51 C41 108.46(7)
C91 C51 C41 107.69(7)
C11 C61 H61A 109.5
C11 C61 H61B 109.5
H61A C61 H61B 109.5
C11 C61 H61C 109.5
H61A C61 H61C 109.5
H61B C61 H61C 109.5
C11 C71 H71A 109.5
C11 C71 H71B 109.5
H71A C71 H71B 109.5
C11 C71 H71C 109.5
H71A C71 H71C 109.5
H71B C71 H71C 109.5
C11 C81 H81A 109.5
C11 C81 H81B 109.5
H81A C81 H81B 109.5
C11 C81 H81C 109.5
H81A C81 H81C 109.5
H81B C81 H81C 109.5
C51 C91 H91A 109.5
C51 C91 H91B 109.5
H91A C91 H91B 109.5
C51 C91 H91C 109.5
H91A C91 H91C 109.5
H91B C91 H91C 109.5
C51 C101 H10A 109.5
C51 C101 H10B 109.5
H10A C101 H10B 109.5
C51 C101 H10C 109.5
H10A C101 H10C 109.5
H10B C101 H10C 109.5
C51 C111 H11A 109.5
C51 C111 H11B 109.5
H11A C111 H11B 109.5
C51 C111 H11C 109.5
H11A C111 H11C 109.5
H11B C111 H11C 109.5
C22 C12 C62 121.32(8)
C22 C12 N11 118.23(8)
C62 C12 N11 119.83(8)
C32 C22 C12 118.20(9)
C32 C22 C72 119.75(9)
C12 C22 C72 121.98(8)
C42 C32 C22 121.14(10)
C42 C32 H32A 119.4
C22 C32 H32A 119.4
C52 C42 C32 119.86(9)
C52 C42 H42A 120.1
C32 C42 H42A 120.1
C42 C52 C62 121.37(9)
C42 C52 H52A 119.3
C62 C52 H52A 119.3
C52 C62 C12 118.03(9)
C52 C62 C102 119.50(8)
C12 C62 C102 122.45(8)
C22 C72 C82 111.87(9)
C22 C72 C92 111.89(9)
C82 C72 C92 109.26(10)
C22 C72 H72A 107.9
C82 C72 H72A 107.9
C92 C72 H72A 107.9
C72 C82 H82A 109.5
C72 C82 H82B 109.5
H82A C82 H82B 109.5
C72 C82 H82C 109.5
H82A C82 H82C 109.5
H82B C82 H82C 109.5
C72 C92 H92A 109.5
C72 C92 H92B 109.5
H92A C92 H92B 109.5
C72 C92 H92C 109.5
H92A C92 H92C 109.5
H92B C92 H92C 109.5
C62 C102 C112 111.39(9)
C62 C102 C122 112.27(8)
C112 C102 C122 109.63(9)
C62 C102 H10D 107.8
C112 C102 H10D 107.8
C122 C102 H10D 107.8
C102 C112 H11D 109.5
C102 C112 H11E 109.5
H11D C112 H11E 109.5
C102 C112 H11F 109.5
H11D C112 H11F 109.5
H11E C112 H11F 109.5
C102 C122 H12A 109.5
C102 C122 H12B 109.5
H12A C122 H12B 109.5
C102 C122 H12C 109.5
H12A C122 H12C 109.5
H12B C122 H12C 109.5
C63 C13 C23 121.34(8)
C63 C13 N21 119.26(8)
C23 C13 N21 119.07(8)
C33 C23 C13 118.20(9)
C33 C23 C73 119.79(9)
C13 C23 C73 122.00(8)
C43 C33 C23 121.39(10)
C43 C33 H33A 119.3
C23 C33 H33A 119.3
C33 C43 C53 119.63(9)
C33 C43 H43A 120.2
C53 C43 H43A 120.2
C43 C53 C63 121.24(10)
C43 C53 H53A 119.4
C63 C53 H53A 119.4
C53 C63 C13 118.18(9)
C53 C63 C103 119.54(9)
C13 C63 C103 122.28(8)
C23 C73 C93 110.77(9)
C23 C73 C83 112.87(8)
C93 C73 C83 109.21(9)
C23 C73 H73A 107.9
C93 C73 H73A 107.9
C83 C73 H73A 107.9
C73 C83 H83A 109.5
C73 C83 H83B 109.5
H83A C83 H83B 109.5
C73 C83 H83C 109.5
H83A C83 H83C 109.5
H83B C83 H83C 109.5
C73 C93 H93A 109.5
C73 C93 H93B 109.5
H93A C93 H93B 109.5
C73 C93 H93C 109.5
H93A C93 H93C 109.5
H93B C93 H93C 109.5
C63 C103 C113 111.67(9)
C63 C103 C123 112.04(9)
C113 C103 C123 109.29(10)
C63 C103 H10E 107.9
C113 C103 H10E 107.9
C123 C103 H10E 107.9
C103 C113 H11G 109.5
C103 C113 H11H 109.5
H11G C113 H11H 109.5
C103 C113 H11I 109.5
H11G C113 H11I 109.5
H11H C113 H11I 109.5
C103 C123 H12D 109.5
C103 C123 H12E 109.5
H12D C123 H12E 109.5
C103 C123 H12F 109.5
H12D C123 H12F 109.5
H12E C123 H12F 109.5

loop_
_geom_bond_atom_site_label_1
_geom_bond_atom_site_label_2
_geom_bond_distance
Co1 C2 1.7531(10)
Co1 C1 1.7590(10)
Co1 N21 1.9209(8)
Co1 N11 1.9250(8)
C1 O1 1.1461(12)
C2 O2 1.1491(12)
N11 C21 1.3405(12)
N11 C12 1.4473(11)
N21 C41 1.3370(12)
N21 C13 1.4439(11)
C11 C81 1.5390(13)
C11 C71 1.5415(14)
C11 C61 1.5472(14)
C11 C21 1.5696(12)
C21 C31 1.4013(12)
C31 C41 1.4013(12)
C31 H31A 0.9500
C41 C51 1.5674(12)
C51 C101 1.5369(13)
C51 C111 1.5378(14)
C51 C91 1.5461(14)
C61 H61A 0.9800
C61 H61B 0.9800
C61 H61C 0.9800
C71 H71A 0.9800
C71 H71B 0.9800
C71 H71C 0.9800
C81 H81A 0.9800
C81 H81B 0.9800
C81 H81C 0.9800
C91 H91A 0.9800
C91 H91B 0.9800
C91 H91C 0.9800
C101 H10A 0.9800
C101 H10B 0.9800
C101 H10C 0.9800
C111 H11A 0.9800
C111 H11B 0.9800
C111 H11C 0.9800
C12 C22 1.4061(13)
C12 C62 1.4119(12)
C22 C32 1.3956(13)
C22 C72 1.5224(13)
C32 C42 1.3894(15)
C32 H32A 0.9500
C42 C52 1.3820(16)
C42 H42A 0.9500
C52 C62 1.3956(13)
C52 H52A 0.9500
C62 C102 1.5170(14)
C72 C82 1.5266(16)
C72 C92 1.5303(16)
C72 H72A 1.0000
C82 H82A 0.9800
C82 H82B 0.9800
C82 H82C 0.9800
C92 H92A 0.9800
C92 H92B 0.9800
C92 H92C 0.9800
C102 C112 1.5297(15)
C102 C122 1.5352(15)
C102 H10D 1.0000
C112 H11D 0.9800
C112 H11E 0.9800
C112 H11F 0.9800
C122 H12A 0.9800
C122 H12B 0.9800
C122 H12C 0.9800
C13 C63 1.4067(13)
C13 C23 1.4085(13)
C23 C33 1.3935(13)
C23 C73 1.5222(13)
C33 C43 1.3872(16)
C33 H33A 0.9500
C43 C53 1.3883(16)
C43 H43A 0.9500
C53 C63 1.3975(14)
C53 H53A 0.9500
C63 C103 1.5206(14)
C73 C93 1.5295(15)
C73 C83 1.5332(14)
C73 H73A 1.0000
C83 H83A 0.9800
C83 H83B 0.9800
C83 H83C 0.9800
C93 H93A 0.9800
C93 H93B 0.9800
C93 H93C 0.9800
C103 C113 1.5324(16)
C103 C123 1.5335(16)
C103 H10E 1.0000
C113 H11G 0.9800
C113 H11H 0.9800
C113 H11I 0.9800
C123 H12D 0.9800
C123 H12E 0.9800
C123 H12F 0.9800

loop_
_geom_torsion_atom_site_label_1
_geom_torsion_atom_site_label_2
_geom_torsion_atom_site_label_3
_geom_torsion_atom_site_label_4
_geom_torsion
C2 Co1 C1 O1 20.2(8)
N21 Co1 C1 O1 -173.3(8)
N11 Co1 C1 O1 -40.1(9)
C1 Co1 C2 O2 33.8(7)
N21 Co1 C2 O2 -36.6(8)
N11 Co1 C2 O2 -156.7(7)
C2 Co1 N11 C21 177.70(8)
C1 Co1 N11 C21 -123.04(19)
N21 Co1 N11 C21 10.09(8)
C2 Co1 N11 C12 2.32(7)
C1 Co1 N11 C12 61.6(2)
N21 Co1 N11 C12 -165.29(6)
C2 Co1 N21 C41 -124.74(16)
C1 Co1 N21 C41 166.38(8)
N11 Co1 N21 C41 -4.84(8)
C2 Co1 N21 C13 54.05(18)
C1 Co1 N21 C13 -14.83(7)
N11 Co1 N21 C13 173.95(6)
C12 N11 C21 C31 168.57(8)
Co1 N11 C21 C31 -6.34(13)
C12 N11 C21 C11 -14.52(14)
Co1 N11 C21 C11 170.57(7)
C81 C11 C21 N11 16.20(14)
C71 C11 C21 N11 -105.11(10)
C61 C11 C21 N11 137.46(10)
C81 C11 C21 C31 -166.69(8)
C71 C11 C21 C31 71.99(10)
C61 C11 C21 C31 -45.43(11)
N11 C21 C31 C41 -6.50(16)
C11 C21 C31 C41 176.18(10)
C13 N21 C41 C31 177.36(8)
Co1 N21 C41 C31 -3.96(13)
C13 N21 C41 C51 -3.76(14)
Co1 N21 C41 C51 174.92(7)
C21 C31 C41 N21 11.98(16)
C21 C31 C41 C51 -167.05(10)
N21 C41 C51 C101 -5.37(14)
C31 C41 C51 C101 173.59(9)
N21 C41 C51 C111 116.43(10)
C31 C41 C51 C111 -64.61(11)
N21 C41 C51 C91 -124.96(10)
C31 C41 C51 C91 54.00(11)
C21 N11 C12 C22 -92.34(11)
Co1 N11 C12 C22 83.25(9)
C21 N11 C12 C62 96.53(11)
Co1 N11 C12 C62 -87.87(9)
C62 C12 C22 C32 -2.80(13)
N11 C12 C22 C32 -173.78(8)
C62 C12 C22 C72 174.13(9)
N11 C12 C22 C72 3.15(13)
C12 C22 C32 C42 2.17(15)
C72 C22 C32 C42 -174.83(9)
C22 C32 C42 C52 -0.07(16)
C32 C42 C52 C62 -1.50(16)
C42 C52 C62 C12 0.88(14)
C42 C52 C62 C102 179.14(9)
C22 C12 C62 C52 1.31(13)
N11 C12 C62 C52 172.15(8)
C22 C12 C62 C102 -176.90(9)
N11 C12 C62 C102 -6.05(13)
C32 C22 C72 C82 43.71(13)
C12 C22 C72 C82 -133.18(10)
C32 C22 C72 C92 -79.27(12)
C12 C22 C72 C92 103.85(11)
C52 C62 C102 C112 -69.64(12)
C12 C62 C102 C112 108.54(11)
C52 C62 C102 C122 53.74(12)
C12 C62 C102 C122 -128.08(10)
C41 N21 C13 C63 -87.20(11)
Co1 N21 C13 C63 93.94(9)
C41 N21 C13 C23 99.25(11)
Co1 N21 C13 C23 -79.60(9)
C63 C13 C23 C33 -0.98(14)
N21 C13 C23 C33 172.43(9)
C63 C13 C23 C73 180.00(8)
N21 C13 C23 C73 -6.59(13)
C13 C23 C33 C43 0.22(16)
C73 C23 C33 C43 179.26(10)
C23 C33 C43 C53 0.39(18)
C33 C43 C53 C63 -0.26(18)
C43 C53 C63 C13 -0.47(16)
C43 C53 C63 C103 -179.95(10)
C23 C13 C63 C53 1.10(14)
N21 C13 C63 C53 -172.29(9)
C23 C13 C63 C103 -179.44(9)
N21 C13 C63 C103 7.17(13)
C33 C23 C73 C93 -68.13(12)
C13 C23 C73 C93 110.87(10)
C33 C23 C73 C83 54.68(13)
C13 C23 C73 C83 -126.32(10)
C53 C63 C103 C113 71.92(13)
C13 C63 C103 C113 -107.54(11)
C53 C63 C103 C123 -51.06(13)
C13 C63 C103 C123 129.49(10)
